data_7203847
loop_
_publ_author_name
'Miller, Catherine J.'
'O'Hare, Dermot'

_publ_section_title
;
 A new phosphine-functionalised [1]ferrocenophane and its use in the
 functionalisation of mesoporous silicas
;
_journal_issue 47
_journal_name_full 'Journal of Materials Chemistry'
_journal_page_first 5070
_journal_paper_doi 10.1039/b513133b
_journal_volume 15
_journal_year 2005
_chemical_compound_source
;
synthesis as described
;
_chemical_formula_moiety ' C42 H44 Fe1 P2 Si1 '
_chemical_formula_sum 'C42 H44 Fe P2 Si'
_chemical_formula_weight 694.69
_chemical_name_systematic
;
?
;
_space_group_IT_number 14
_symmetry_cell_setting monoclinic
_symmetry_space_group_name_Hall '-P 2ybc'
_symmetry_space_group_name_H-M 'P 1 21/c 1'
_atom_sites_solution_hydrogens geom
_atom_sites_solution_primary direct
_cell_angle_alpha 90
_cell_angle_beta 106.9254(9)
_cell_angle_gamma 90
_cell_formula_units_Z 4
_cell_length_a 13.2971(3)
_cell_length_b 15.7128(3)
_cell_length_c 18.2835(4)
_cell_measurement_reflns_used 26617
_cell_measurement_temperature 150
_cell_measurement_theta_max 28
_cell_measurement_theta_min 5
_cell_volume 3654.59(14)
_computing_cell_refinement
;
KappaCCD software 'DENZO' (Otwinowski & Minor, 1996)
;
_computing_data_collection
;
KappaCCD software 'Collect' (Nonius, 2000)
;
_computing_data_reduction
;
KappaCCD software 'DENZO' (Otwinowski & Minor, 1996)
;
_computing_publication_material
;
CRYSTALS (Watkin et al, 2001)
;
_computing_structure_refinement
;
CRYSTALS (Watkin et al, 2001)
;
_computing_structure_solution 'SIR92 (Giacovazzo et al, 1992)'
_diffrn_ambient_temperature 150
_diffrn_measured_fraction_theta_max 0.998
_diffrn_measurement_device_type
;
Nonius KappaCCD
;
_diffrn_measurement_method \w
_diffrn_radiation_monochromator graphite
_diffrn_radiation_type 'Mo K\a'
_diffrn_radiation_wavelength 0.71073
_diffrn_reflns_av_R_equivalents 0.056
_diffrn_reflns_limit_h_max 17
_diffrn_reflns_limit_h_min -17
_diffrn_reflns_limit_k_max 20
_diffrn_reflns_limit_k_min -20
_diffrn_reflns_limit_l_max 23
_diffrn_reflns_limit_l_min -23
_diffrn_reflns_number 26617
_diffrn_reflns_theta_max 27.46
_diffrn_reflns_theta_min 5.15
_diffrn_standards_decay_% 0.00
_diffrn_standards_interval_count 0
_diffrn_standards_interval_time 0
_diffrn_standards_number 0
_exptl_absorpt_coefficient_mu 0.562
_exptl_absorpt_correction_T_max 0.98
_exptl_absorpt_correction_T_min 0.86
_exptl_absorpt_correction_type multi-scan
_exptl_absorpt_process_details
;
Denzo/Scalepack (Otwinowski & Minor, 1996)
;
_exptl_crystal_colour ' orange '
_exptl_crystal_density_diffrn 1.263
_exptl_crystal_description ' plate '
_exptl_crystal_F_000 1466.359
_exptl_crystal_size_max 0.26
_exptl_crystal_size_mid 0.20
_exptl_crystal_size_min 0.04
_refine_diff_density_max 0.51
_refine_diff_density_min -0.50
_refine_ls_extinction_method None
_refine_ls_goodness_of_fit_ref 1.0548
_refine_ls_hydrogen_treatment noref
_refine_ls_matrix_type full
_refine_ls_number_parameters 415
_refine_ls_number_reflns 5171
_refine_ls_R_factor_gt 0.0398
_refine_ls_shift/su_max 0.004643
_refine_ls_structure_factor_coef F
_refine_ls_weighting_details
;
Chebychev polynomial with 3 parameters (Carruthers & Watkin , 1979)
1.17 0.619 0.931
;
_refine_ls_weighting_scheme calc
_refine_ls_wR_factor_ref 0.0459
_reflns_limit_h_max 16
_reflns_limit_h_min -17
_reflns_limit_k_max 20
_reflns_limit_k_min 0
_reflns_limit_l_max 23
_reflns_limit_l_min 0
_reflns_number_gt 5171
_reflns_number_total 8294
_reflns_threshold_expression >3.00\s(I)
_cod_data_source_file b513133b.txt
_cod_data_source_block CRYSTALS_cif
_cod_depositor_comments
;
The following automatic conversions were performed:
'_symmetry_cell_setting' value 'Monoclinic' changed to 'monoclinic'
according to '/home/saulius/struct/CIF-dictionaries/cif_core.dic'
dictionary named 'cif_core.dic' version 2.4.1 from 2010-06-29.

Automatic conversion script
Id: cif_fix_enum 1527 2010-12-29 10:47:43Z saulius 
;
_cod_original_sg_symbol_H-M 'P 1 21/c 1 '
_cod_original_formula_sum ' C42 H44 Fe1 P2 Si1 '
_cod_database_code 7203847

loop_
_symmetry_equiv_pos_as_xyz
x,y,z
-x,-y,-z
-x,y+1/2,-z+1/2
x,-y+1/2,z+1/2

loop_
_atom_site_label
_atom_site_fract_x
_atom_site_fract_y
_atom_site_fract_z
_atom_site_U_iso_or_equiv
_atom_site_occupancy
_atom_site_adp_type
Fe1 0.05559(2) 0.26733(2) 0.449671(18) 0.0185 1.0000 Uani
C1 0.17829(18) 0.24235(16) 0.41043(13) 0.0220 1.0000 Uani
C2 0.21605(18) 0.26697(16) 0.49201(13) 0.0216 1.0000 Uani
C3 0.17757(19) 0.35083(15) 0.50118(14) 0.0231 1.0000 Uani
C4 0.12131(19) 0.38075(15) 0.42678(14) 0.0236 1.0000 Uani
C5 0.12464(17) 0.31824(15) 0.37191(13) 0.0208 1.0000 Uani
C6 -0.00834(18) 0.15286(15) 0.41659(13) 0.0210 1.0000 Uani
C7 -0.08393(18) 0.22074(15) 0.38121(13) 0.0213 1.0000 Uani
C8 -0.10316(18) 0.27218(16) 0.44088(13) 0.0230 1.0000 Uani
C9 -0.04684(18) 0.23514(17) 0.51269(13) 0.0243 1.0000 Uani
C10 0.00801(18) 0.16169(16) 0.49858(14) 0.0235 1.0000 Uani
Si1 0.11246(5) 0.13384(4) 0.38201(4) 0.0217 1.0000 Uani
C11 0.0786(2) 0.10804(18) 0.27786(14) 0.0296 1.0000 Uani
C12 0.1952(2) 0.04146(18) 0.42895(16) 0.0329 1.0000 Uani
P1 0.30876(5) 0.19718(4) 0.55901(4) 0.0228 1.0000 Uani
C13 0.4248(2) 0.20863(19) 0.52439(14) 0.0296 1.0000 Uani
C14 0.4457(2) 0.2782(2) 0.48424(16) 0.0371 1.0000 Uani
C15 0.5391(2) 0.2832(2) 0.46458(18) 0.0468 1.0000 Uani
C16 0.6116(3) 0.2180(3) 0.4844(2) 0.0584 1.0000 Uani
C17 0.5912(3) 0.1483(3) 0.5229(2) 0.0624 1.0000 Uani
C18 0.4986(3) 0.1432(2) 0.5430(2) 0.0470 1.0000 Uani
C19 0.35116(18) 0.25699(16) 0.64907(13) 0.0224 1.0000 Uani
C20 0.30158(19) 0.23774(17) 0.70455(14) 0.0258 1.0000 Uani
C21 0.3319(2) 0.27705(18) 0.77616(15) 0.0313 1.0000 Uani
C22 0.4133(2) 0.33490(18) 0.79287(15) 0.0317 1.0000 Uani
C23 0.4647(2) 0.35421(17) 0.73869(16) 0.0312 1.0000 Uani
C24 0.43405(19) 0.31551(16) 0.66711(15) 0.0272 1.0000 Uani
C25 0.1937(2) 0.40257(17) 0.57277(15) 0.0309 1.0000 Uani
C26 0.0712(2) 0.46713(17) 0.40695(16) 0.0308 1.0000 Uani
C27 0.0880(2) 0.33361(18) 0.28690(14) 0.0280 1.0000 Uani
P2 -0.13900(5) 0.22696(4) 0.27722(3) 0.0212 1.0000 Uani
C28 -0.21710(19) 0.12799(16) 0.25524(14) 0.0253 1.0000 Uani
C29 -0.2301(2) 0.06950(17) 0.30872(15) 0.0302 1.0000 Uani
C30 -0.2896(2) -0.00391(18) 0.28528(19) 0.0383 1.0000 Uani
C31 -0.3361(2) -0.01951(18) 0.2077(2) 0.0401 1.0000 Uani
C32 -0.3242(2) 0.0386(2) 0.15456(18) 0.0429 1.0000 Uani
C33 -0.2649(2) 0.1122(2) 0.17785(16) 0.0352 1.0000 Uani
C34 -0.24592(18) 0.30441(16) 0.26368(13) 0.0227 1.0000 Uani
C35 -0.33932(19) 0.28600(16) 0.28005(15) 0.0264 1.0000 Uani
C36 -0.4179(2) 0.34743(17) 0.27034(16) 0.0317 1.0000 Uani
C37 -0.4024(2) 0.42808(19) 0.24580(18) 0.0382 1.0000 Uani
C38 -0.3091(3) 0.44740(19) 0.2296(2) 0.0421 1.0000 Uani
C39 -0.2323(2) 0.38579(17) 0.23704(16) 0.0319 1.0000 Uani
C40 -0.1682(2) 0.35154(17) 0.43530(15) 0.0287 1.0000 Uani
C41 -0.0492(2) 0.2647(2) 0.59002(15) 0.0351 1.0000 Uani
C42 0.0658(2) 0.10131(17) 0.56042(15) 0.0291 1.0000 Uani
H111 0.0338 0.1544 0.2476 0.0353 1.0000 Uiso
H112 0.1446 0.1029 0.2625 0.0353 1.0000 Uiso
H113 0.0392 0.0530 0.2678 0.0353 1.0000 Uiso
H121 0.2175 0.0496 0.4857 0.0385 1.0000 Uiso
H122 0.2588 0.0377 0.4105 0.0385 1.0000 Uiso
H123 0.1535 -0.0122 0.4158 0.0385 1.0000 Uiso
H141 0.3930 0.3252 0.4693 0.0446 1.0000 Uiso
H151 0.5537 0.3338 0.4362 0.0581 1.0000 Uiso
H161 0.6790 0.2217 0.4708 0.0722 1.0000 Uiso
H171 0.6435 0.1009 0.5365 0.0776 1.0000 Uiso
H181 0.4847 0.0920 0.5712 0.0574 1.0000 Uiso
H201 0.2433 0.1950 0.6929 0.0309 1.0000 Uiso
H211 0.2948 0.2633 0.8150 0.0378 1.0000 Uiso
H221 0.4355 0.3631 0.8441 0.0360 1.0000 Uiso
H231 0.5238 0.3961 0.7512 0.0352 1.0000 Uiso
H241 0.4714 0.3296 0.6285 0.0319 1.0000 Uiso
H251 0.2601 0.4363 0.5822 0.0347 1.0000 Uiso
H252 0.1990 0.3637 0.6170 0.0347 1.0000 Uiso
H253 0.1329 0.4421 0.5667 0.0347 1.0000 Uiso
H261 0.1246 0.5083 0.3993 0.0364 1.0000 Uiso
H262 0.0441 0.4874 0.4495 0.0364 1.0000 Uiso
H263 0.0116 0.4629 0.3588 0.0364 1.0000 Uiso
H271 0.1462 0.3601 0.2703 0.0336 1.0000 Uiso
H272 0.0260 0.3727 0.2743 0.0336 1.0000 Uiso
H273 0.0676 0.2782 0.2597 0.0336 1.0000 Uiso
H291 -0.1966 0.0801 0.3644 0.0343 1.0000 Uiso
H301 -0.2990 -0.0455 0.3242 0.0440 1.0000 Uiso
H311 -0.3778 -0.0726 0.1908 0.0478 1.0000 Uiso
H321 -0.3583 0.0280 0.0989 0.0508 1.0000 Uiso
H331 -0.2566 0.1540 0.1387 0.0417 1.0000 Uiso
H351 -0.3503 0.2281 0.2990 0.0309 1.0000 Uiso
H361 -0.4855 0.3330 0.2812 0.0376 1.0000 Uiso
H371 -0.4581 0.4725 0.2397 0.0448 1.0000 Uiso
H381 -0.2973 0.5061 0.2126 0.0512 1.0000 Uiso
H391 -0.1667 0.3996 0.2233 0.0386 1.0000 Uiso
H401 -0.2423 0.3356 0.4317 0.0338 1.0000 Uiso
H402 -0.1386 0.3874 0.4818 0.0338 1.0000 Uiso
H403 -0.1669 0.3844 0.3887 0.0338 1.0000 Uiso
H411 -0.1089 0.2367 0.6036 0.0431 1.0000 Uiso
H412 -0.0587 0.3279 0.5893 0.0431 1.0000 Uiso
H413 0.0185 0.2493 0.6288 0.0431 1.0000 Uiso
H421 0.0159 0.0574 0.5688 0.0345 1.0000 Uiso
H422 0.0965 0.1336 0.6089 0.0345 1.0000 Uiso
H423 0.1235 0.0728 0.5447 0.0345 1.0000 Uiso

loop_
_atom_site_aniso_label
_atom_site_aniso_U_11
_atom_site_aniso_U_22
_atom_site_aniso_U_33
_atom_site_aniso_U_23
_atom_site_aniso_U_13
_atom_site_aniso_U_12
Fe1 0.01729(16) 0.02050(16) 0.01745(16) -0.00082(13) 0.00467(12) -0.00025(13)
C1 0.0191(11) 0.0263(12) 0.0215(11) 0.0013(9) 0.0074(9) -0.0001(9)
C2 0.017(1) 0.0235(11) 0.0241(11) -0.002(1) 0.0059(9) -0.0018(9)
C3 0.0220(11) 0.0199(11) 0.0262(12) -0.0013(9) 0.0054(9) -0.0021(9)
C4 0.0221(11) 0.0204(11) 0.0276(12) -0.0005(9) 0.0059(9) -0.0023(9)
C5 0.017(1) 0.0248(12) 0.0208(11) 0.0022(9) 0.0063(8) -0.0023(9)
C6 0.0188(11) 0.0220(11) 0.0210(11) -0.0004(9) 0.0038(9) -0.0027(9)
C7 0.0195(11) 0.0221(12) 0.0225(11) 0.0007(9) 0.0066(9) -0.0014(9)
C8 0.0192(11) 0.0260(12) 0.0232(11) -0.004(1) 0.0054(9) -0.006(1)
C9 0.0213(11) 0.0308(12) 0.0213(11) 0.001(1) 0.0071(9) 0.000(1)
C10 0.0200(11) 0.0274(12) 0.0222(11) 0.0009(9) 0.0048(9) -0.0061(9)
Si1 0.0220(3) 0.0224(3) 0.0201(3) -0.0028(2) 0.0052(2) 0.0020(2)
C11 0.0319(13) 0.0345(14) 0.0217(12) -0.008(1) 0.007(1) 0.0006(11)
C12 0.0313(14) 0.0296(13) 0.0353(14) -0.0063(11) 0.0057(11) 0.0076(11)
P1 0.0199(3) 0.0254(3) 0.0217(3) 0.0003(2) 0.0037(2) 0.0011(2)
C13 0.0243(12) 0.0421(15) 0.0219(12) -0.003(1) 0.006(1) 0.0027(11)
C14 0.0279(13) 0.0517(18) 0.0318(14) 0.0037(13) 0.0090(11) -0.0001(12)
C15 0.0346(16) 0.074(2) 0.0371(16) 0.0042(15) 0.0178(13) -0.0071(15)
C16 0.0294(16) 0.097(3) 0.054(2) 0.005(2) 0.0208(15) 0.0080(17)
C17 0.0399(18) 0.085(3) 0.069(2) 0.017(2) 0.0261(17) 0.0302(19)
C18 0.0378(17) 0.057(2) 0.0488(18) 0.0147(15) 0.0164(14) 0.0224(15)
C19 0.0192(11) 0.0242(12) 0.0224(11) -0.0005(9) 0.0041(9) 0.0030(9)
C20 0.0219(11) 0.0295(12) 0.0259(12) 0.003(1) 0.0069(9) -0.000(1)
C21 0.0350(14) 0.0345(15) 0.0251(12) 0.000(1) 0.010(1) 0.0064(11)
C22 0.0331(13) 0.0294(13) 0.0276(13) -0.0060(11) 0.001(1) 0.0077(11)
C23 0.0253(12) 0.0249(13) 0.0379(14) -0.0057(11) 0.0005(11) 0.003(1)
C24 0.0222(12) 0.0259(13) 0.0316(13) 0.003(1) 0.005(1) -0.000(1)
C25 0.0307(13) 0.0273(13) 0.0287(13) -0.005(1) -0.001(1) 0.004(1)
C26 0.0340(14) 0.0237(12) 0.0332(14) 0.004(1) 0.0076(11) 0.0007(11)
C27 0.0253(12) 0.0359(14) 0.0229(12) 0.005(1) 0.007(1) 0.0003(11)
P2 0.0192(3) 0.0245(3) 0.0194(3) 0.0001(2) 0.0049(2) -0.0008(2)
C28 0.0218(11) 0.0247(12) 0.0283(13) -0.003(1) 0.0055(9) 0.0008(9)
C29 0.0253(12) 0.0269(13) 0.0334(14) 0.0020(11) 0.001(1) 0.000(1)
C30 0.0283(14) 0.0270(13) 0.0549(18) 0.0071(13) 0.0047(13) -0.0004(11)
C31 0.0304(14) 0.0283(14) 0.061(2) -0.0150(13) 0.0118(14) -0.0048(11)
C32 0.0385(16) 0.0509(18) 0.0376(15) -0.0206(14) 0.0086(13) -0.0122(14)
C33 0.0341(15) 0.0420(16) 0.0281(13) -0.0106(12) 0.0069(11) -0.0095(12)
C34 0.0223(11) 0.0241(11) 0.0193(11) -0.0010(9) 0.0022(9) 0.0016(9)
C35 0.0204(11) 0.0245(13) 0.0324(13) -0.002(1) 0.005(1) -0.0005(9)
C36 0.0223(12) 0.0303(14) 0.0415(15) -0.0034(11) 0.0076(11) 0.001(1)
C37 0.0317(14) 0.0296(14) 0.0508(17) 0.0035(13) 0.0082(12) 0.0078(11)
C38 0.0450(17) 0.0261(14) 0.0569(19) 0.0138(13) 0.0173(15) 0.0036(12)
C39 0.0293(13) 0.0286(14) 0.0386(15) 0.0081(11) 0.0114(11) 0.0006(11)
C40 0.0260(12) 0.0318(14) 0.0266(13) -0.007(1) 0.005(1) 0.005(1)
C41 0.0399(15) 0.0464(16) 0.0214(12) -0.0027(12) 0.0129(11) 0.0022(13)
C42 0.0298(13) 0.0305(13) 0.0261(12) 0.007(1) 0.006(1) -0.0014(11)

loop_
_atom_type_symbol
_atom_type_scat_dispersion_real
_atom_type_scat_dispersion_imag
_atom_type_scat_Cromer_Mann_a1
_atom_type_scat_Cromer_Mann_b1
_atom_type_scat_Cromer_Mann_a2
_atom_type_scat_Cromer_Mann_b2
_atom_type_scat_Cromer_Mann_a3
_atom_type_scat_Cromer_Mann_b3
_atom_type_scat_Cromer_Mann_a4
_atom_type_scat_Cromer_Mann_b4
_atom_type_scat_Cromer_Mann_c
_atom_type_scat_source
'C ' 0.0020 0.0020 2.3100 20.8439 1.0200 10.2075 1.5886 0.5687 0.8650 51.6512 0.2156 International_Tables_Vol_IV_Table_2.2B
'H ' 0.0000 0.0000 0.4930 10.5109 0.3229 26.1257 0.1402 3.1424 0.0408 57.7997 0.0030 International_Tables_Vol_IV_Table_2.2B
'Fe ' 0.3010 0.8450 11.7695 4.7611 7.3573 0.3072 3.5222 15.3535 2.3045 76.8805 1.0369 International_Tables_Vol_IV_Table_2.2B
'P ' 0.0900 0.0950 6.4345 1.9067 4.1791 27.1570 1.7800 0.5260 1.4908 68.1645 1.1149 International_Tables_Vol_IV_Table_2.2B
'Si ' 0.0720 0.0710 6.2915 2.4386 3.0353 32.3337 1.9891 0.6785 1.5410 81.6937 1.1407 International_Tables_Vol_IV_Table_2.2B

loop_
_geom_angle_atom_site_label_1
_geom_angle_site_symmetry_1
_geom_angle_atom_site_label_2
_geom_angle_site_symmetry_2
_geom_angle_atom_site_label_3
_geom_angle_site_symmetry_3
_geom_angle
_geom_angle_publ_flag
C1 . Fe1 . C2 . 42.85(9) yes
C1 . Fe1 . C3 . 71.2(1) yes
C2 . Fe1 . C3 . 40.79(9) yes
C1 . Fe1 . C4 . 70.3(1) yes
C2 . Fe1 . C4 . 68.0(1) yes
C3 . Fe1 . C4 . 40.09(9) yes
C1 . Fe1 . C5 . 42.06(9) yes
C2 . Fe1 . C5 . 68.78(9) yes
C3 . Fe1 . C5 . 67.92(9) yes
C4 . Fe1 . C5 . 39.9(1) yes
C1 . Fe1 . C6 . 92.0(1) yes
C2 . Fe1 . C6 . 114.5(1) yes
C3 . Fe1 . C6 . 154.92(9) yes
C4 . Fe1 . C6 . 150.9(1) yes
C5 . Fe1 . C6 . 111.96(9) yes
C1 . Fe1 . C7 . 113.5(1) yes
C2 . Fe1 . C7 . 152.8(1) yes
C3 . Fe1 . C7 . 161.47(9) yes
C4 . Fe1 . C7 . 122.84(9) yes
C5 . Fe1 . C7 . 102.88(9) yes
C1 . Fe1 . C8 . 153.8(1) yes
C2 . Fe1 . C8 . 162.94(9) yes
C3 . Fe1 . C8 . 130.77(9) yes
C4 . Fe1 . C8 . 115.5(1) yes
C5 . Fe1 . C8 . 125.43(9) yes
C1 . Fe1 . C9 . 151.8(1) yes
C2 . Fe1 . C9 . 124.52(9) yes
C3 . Fe1 . C9 . 116.8(1) yes
C4 . Fe1 . C9 . 134.3(1) yes
C5 . Fe1 . C9 . 165.20(9) yes
C1 . Fe1 . C10 . 112.4(1) yes
C2 . Fe1 . C10 . 104.5(1) yes
C3 . Fe1 . C10 . 127.2(1) yes
C4 . Fe1 . C10 . 166.7(1) yes
C5 . Fe1 . C10 . 149.4(1) yes
C6 . Fe1 . C7 . 42.79(9) yes
C6 . Fe1 . C8 . 71.14(9) yes
C7 . Fe1 . C8 . 40.90(9) yes
C6 . Fe1 . C9 . 70.2(1) yes
C7 . Fe1 . C9 . 68.28(9) yes
C8 . Fe1 . C9 . 40.30(9) yes
C6 . Fe1 . C10 . 41.86(9) yes
C7 . Fe1 . C10 . 68.95(9) yes
C8 . Fe1 . C10 . 68.3(1) yes
C9 . Fe1 . C10 . 40.2(1) yes
Fe1 . C1 . C2 . 70.15(12) yes
Fe1 . C1 . C5 . 71.24(13) yes
C2 . C1 . C5 . 104.3(2) yes
Fe1 . C1 . Si1 . 85.20(9) yes
C2 . C1 . Si1 . 119.97(17) yes
C5 . C1 . Si1 . 118.34(17) yes
Fe1 . C2 . C1 . 66.99(12) yes
Fe1 . C2 . C3 . 71.04(13) yes
C1 . C2 . C3 . 109.2(2) yes
Fe1 . C2 . P1 . 132.86(13) yes
C1 . C2 . P1 . 118.89(17) yes
C3 . C2 . P1 . 131.57(18) yes
Fe1 . C3 . C2 . 68.16(13) yes
Fe1 . C3 . C4 . 69.76(13) yes
C2 . C3 . C4 . 107.2(2) yes
Fe1 . C3 . C25 . 128.99(18) yes
C2 . C3 . C25 . 129.1(2) yes
C4 . C3 . C25 . 123.7(2) yes
Fe1 . C4 . C3 . 70.15(13) yes
Fe1 . C4 . C5 . 69.48(13) yes
C3 . C4 . C5 . 109.4(2) yes
Fe1 . C4 . C26 . 129.55(18) yes
C3 . C4 . C26 . 126.7(2) yes
C5 . C4 . C26 . 123.9(2) yes
Fe1 . C5 . C1 . 66.70(12) yes
Fe1 . C5 . C4 . 70.64(13) yes
C1 . C5 . C4 . 109.7(2) yes
Fe1 . C5 . C27 . 134.22(16) yes
C1 . C5 . C27 . 126.4(2) yes
C4 . C5 . C27 . 123.6(2) yes
Fe1 . C6 . C7 . 70.10(13) yes
Fe1 . C6 . C10 . 71.41(13) yes
C7 . C6 . C10 . 105.1(2) yes
Fe1 . C6 . Si1 . 85.23(9) yes
C7 . C6 . Si1 . 119.81(16) yes
C10 . C6 . Si1 . 117.82(17) yes
Fe1 . C7 . C6 . 67.11(12) yes
Fe1 . C7 . C8 . 70.43(13) yes
C6 . C7 . C8 . 108.8(2) yes
Fe1 . C7 . P2 . 129.28(12) yes
C6 . C7 . P2 . 120.54(17) yes
C8 . C7 . P2 . 130.68(18) yes
Fe1 . C8 . C7 . 68.67(13) yes
Fe1 . C8 . C9 . 70.41(13) yes
C7 . C8 . C9 . 107.8(2) yes
Fe1 . C8 . C40 . 126.06(17) yes
C7 . C8 . C40 . 129.8(2) yes
C9 . C8 . C40 . 122.4(2) yes
Fe1 . C9 . C8 . 69.29(13) yes
Fe1 . C9 . C10 . 69.29(13) yes
C8 . C9 . C10 . 108.7(2) yes
Fe1 . C9 . C41 . 129.99(19) yes
C8 . C9 . C41 . 126.2(2) yes
C10 . C9 . C41 . 125.0(2) yes
Fe1 . C10 . C6 . 66.73(13) yes
Fe1 . C10 . C9 . 70.51(14) yes
C6 . C10 . C9 . 109.4(2) yes
Fe1 . C10 . C42 . 132.59(18) yes
C6 . C10 . C42 . 127.1(2) yes
C9 . C10 . C42 . 123.4(2) yes
Fe1 . Si1 . C1 . 48.76(7) yes
Fe1 . Si1 . C6 . 48.86(7) yes
C1 . Si1 . C6 . 97.6(1) yes
C1 . Si1 . C11 . 115.12(12) yes
C6 . Si1 . C11 . 113.20(11) yes
C1 . Si1 . C12 . 113.84(12) yes
C6 . Si1 . C12 . 114.05(12) yes
C11 . Si1 . C12 . 103.54(12) yes
Si1 . C11 . H111 . 109.47 no
Si1 . C11 . H112 . 109.47 no
H111 . C11 . H112 . 109.5 no
Si1 . C11 . H113 . 109.5 no
H111 . C11 . H113 . 109.5 no
H112 . C11 . H113 . 109.5 no
Si1 . C12 . H121 . 109.47 no
Si1 . C12 . H122 . 109.5 no
H121 . C12 . H122 . 109.5 no
Si1 . C12 . H123 . 109.5 no
H121 . C12 . H123 . 109.5 no
H122 . C12 . H123 . 109.5 no
C2 . P1 . C13 . 100.38(12) yes
C2 . P1 . C19 . 105.36(11) yes
C13 . P1 . C19 . 100.91(11) yes
P1 . C13 . C14 . 125.2(2) yes
P1 . C13 . C18 . 116.4(2) yes
C14 . C13 . C18 . 118.3(3) yes
C13 . C14 . C15 . 120.8(3) yes
C13 . C14 . H141 . 119.6 no
C15 . C14 . H141 . 119.6 no
C14 . C15 . C16 . 119.8(3) yes
C14 . C15 . H151 . 120.1 no
C16 . C15 . H151 . 120.1 no
C15 . C16 . C17 . 120.0(3) yes
C15 . C16 . H161 . 120.0 no
C17 . C16 . H161 . 120.0 no
C16 . C17 . C18 . 120.4(3) yes
C16 . C17 . H171 . 119.8 no
C18 . C17 . H171 . 119.8 no
C13 . C18 . C17 . 120.6(3) yes
C13 . C18 . H181 . 119.7 no
C17 . C18 . H181 . 119.7 no
P1 . C19 . C20 . 117.03(18) yes
P1 . C19 . C24 . 124.26(19) yes
C20 . C19 . C24 . 118.5(2) yes
C19 . C20 . C21 . 121.2(2) yes
C19 . C20 . H201 . 119.4 no
C21 . C20 . H201 . 119.4 no
C20 . C21 . C22 . 119.6(2) yes
C20 . C21 . H211 . 120.2 no
C22 . C21 . H211 . 120.2 no
C21 . C22 . C23 . 120.2(2) yes
C21 . C22 . H221 . 119.9 no
C23 . C22 . H221 . 119.9 no
C22 . C23 . C24 . 120.3(2) yes
C22 . C23 . H231 . 119.9 no
C24 . C23 . H231 . 119.8 no
C19 . C24 . C23 . 120.2(2) yes
C19 . C24 . H241 . 119.9 no
C23 . C24 . H241 . 119.9 no
C3 . C25 . H251 . 109.5 no
C3 . C25 . H252 . 109.5 no
H251 . C25 . H252 . 109.5 no
C3 . C25 . H253 . 109.5 no
H251 . C25 . H253 . 109.5 no
H252 . C25 . H253 . 109.5 no
C4 . C26 . H261 . 109.5 no
C4 . C26 . H262 . 109.5 no
H261 . C26 . H262 . 109.5 no
C4 . C26 . H263 . 109.5 no
H261 . C26 . H263 . 109.5 no
H262 . C26 . H263 . 109.5 no
C5 . C27 . H271 . 109.5 no
C5 . C27 . H272 . 109.5 no
H271 . C27 . H272 . 109.5 no
C5 . C27 . H273 . 109.5 no
H271 . C27 . H273 . 109.5 no
H272 . C27 . H273 . 109.5 no
C7 . P2 . C28 . 102.15(11) yes
C7 . P2 . C34 . 103.64(11) yes
C28 . P2 . C34 . 99.48(11) yes
P2 . C28 . C29 . 125.53(19) yes
P2 . C28 . C33 . 115.6(2) yes
C29 . C28 . C33 . 118.9(2) yes
C28 . C29 . C30 . 120.5(3) yes
C28 . C29 . H291 . 119.8 no
C30 . C29 . H291 . 119.8 no
C29 . C30 . C31 . 120.1(3) yes
C29 . C30 . H301 . 119.9 no
C31 . C30 . H301 . 119.9 no
C30 . C31 . C32 . 119.6(3) yes
C30 . C31 . H311 . 120.2 no
C32 . C31 . H311 . 120.2 no
C31 . C32 . C33 . 120.4(3) yes
C31 . C32 . H321 . 119.8 no
C33 . C32 . H321 . 119.8 no
C28 . C33 . C32 . 120.5(3) yes
C28 . C33 . H331 . 119.7 no
C32 . C33 . H331 . 119.7 no
P2 . C34 . C35 . 122.64(19) yes
P2 . C34 . C39 . 118.69(19) yes
C35 . C34 . C39 . 118.7(2) yes
C34 . C35 . C36 . 120.8(2) yes
C34 . C35 . H351 . 119.6 no
C36 . C35 . H351 . 119.6 no
C35 . C36 . C37 . 119.9(3) yes
C35 . C36 . H361 . 120.0 no
C37 . C36 . H361 . 120.0 no
C36 . C37 . C38 . 119.8(3) yes
C36 . C37 . H371 . 120.1 no
C38 . C37 . H371 . 120.1 no
C37 . C38 . C39 . 120.3(3) yes
C37 . C38 . H381 . 119.8 no
C39 . C38 . H381 . 119.8 no
C34 . C39 . C38 . 120.5(2) yes
C34 . C39 . H391 . 119.8 no
C38 . C39 . H391 . 119.8 no
C8 . C40 . H401 . 109.5 no
C8 . C40 . H402 . 109.5 no
H401 . C40 . H402 . 109.5 no
C8 . C40 . H403 . 109.5 no
H401 . C40 . H403 . 109.5 no
H402 . C40 . H403 . 109.5 no
C9 . C41 . H411 . 109.5 no
C9 . C41 . H412 . 109.5 no
H411 . C41 . H412 . 109.5 no
C9 . C41 . H413 . 109.5 no
H411 . C41 . H413 . 109.5 no
H412 . C41 . H413 . 109.5 no
C10 . C42 . H421 . 109.5 no
C10 . C42 . H422 . 109.5 no
H421 . C42 . H422 . 109.5 no
C10 . C42 . H423 . 109.5 no
H421 . C42 . H423 . 109.5 no
H422 . C42 . H423 . 109.5 no

loop_
_geom_bond_atom_site_label_1
_geom_bond_site_symmetry_1
_geom_bond_atom_site_label_2
_geom_bond_site_symmetry_2
_geom_bond_distance
_geom_bond_publ_flag
Fe1 . C1 . 2.003(2) yes
Fe1 . C2 . 2.047(2) yes
Fe1 . C3 . 2.086(2) yes
Fe1 . C4 . 2.080(2) yes
Fe1 . C5 . 2.065(2) yes
Fe1 . C6 . 2.006(2) yes
Fe1 . C7 . 2.048(2) yes
Fe1 . C8 . 2.071(2) yes
Fe1 . C9 . 2.086(2) yes
Fe1 . C10 . 2.070(2) yes
C1 . C2 . 1.480(3) yes
C1 . C5 . 1.461(3) yes
C1 . Si1 . 1.918(3) yes
C2 . C3 . 1.441(3) yes
C2 . P1 . 1.829(2) yes
C3 . C4 . 1.428(3) yes
C3 . C25 . 1.502(3) yes
C4 . C5 . 1.414(3) yes
C4 . C26 . 1.509(4) yes
C5 . C27 . 1.507(3) yes
C6 . C7 . 1.479(3) yes
C6 . C10 . 1.457(3) yes
C6 . Si1 . 1.913(2) yes
C7 . C8 . 1.439(3) yes
C7 . P2 . 1.830(2) yes
C8 . C9 . 1.432(3) yes
C8 . C40 . 1.504(3) yes
C9 . C10 . 1.428(4) yes
C9 . C41 . 1.497(3) yes
C10 . C42 . 1.504(3) yes
Si1 . C11 . 1.869(3) yes
Si1 . C12 . 1.872(3) yes
C11 . H111 . 1.000 no
C11 . H112 . 1.000 no
C11 . H113 . 1.000 no
C12 . H121 . 1.000 no
C12 . H122 . 1.000 no
C12 . H123 . 1.000 no
P1 . C13 . 1.839(3) yes
P1 . C19 . 1.836(2) yes
C13 . C14 . 1.389(4) yes
C13 . C18 . 1.394(4) yes
C14 . C15 . 1.393(4) yes
C14 . H141 . 1.000 no
C15 . C16 . 1.380(5) yes
C15 . H151 . 1.000 no
C16 . C17 . 1.370(6) yes
C16 . H161 . 1.000 no
C17 . C18 . 1.386(5) yes
C17 . H171 . 1.000 no
C18 . H181 . 1.000 no
C19 . C20 . 1.394(3) yes
C19 . C24 . 1.399(3) yes
C20 . C21 . 1.397(4) yes
C20 . H201 . 1.000 no
C21 . C22 . 1.378(4) yes
C21 . H211 . 1.000 no
C22 . C23 . 1.391(4) yes
C22 . H221 . 1.000 no
C23 . C24 . 1.392(4) yes
C23 . H231 . 1.000 no
C24 . H241 . 1.000 no
C25 . H251 . 1.000 no
C25 . H252 . 1.000 no
C25 . H253 . 1.000 no
C26 . H261 . 1.000 no
C26 . H262 . 1.000 no
C26 . H263 . 1.000 no
C27 . H271 . 1.000 no
C27 . H272 . 1.000 no
C27 . H273 . 1.000 no
P2 . C28 . 1.848(3) yes
P2 . C34 . 1.833(2) yes
C28 . C29 . 1.389(4) yes
C28 . C33 . 1.394(4) yes
C29 . C30 . 1.394(4) yes
C29 . H291 . 1.000 no
C30 . C31 . 1.393(5) yes
C30 . H301 . 1.000 no
C31 . C32 . 1.376(5) yes
C31 . H311 . 1.000 no
C32 . C33 . 1.395(4) yes
C32 . H321 . 1.000 no
C33 . H331 . 1.000 no
C34 . C35 . 1.390(3) yes
C34 . C39 . 1.399(4) yes
C35 . C36 . 1.396(4) yes
C35 . H351 . 1.000 no
C36 . C37 . 1.380(4) yes
C36 . H361 . 1.000 no
C37 . C38 . 1.390(4) yes
C37 . H371 . 1.000 no
C38 . C39 . 1.384(4) yes
C38 . H381 . 1.000 no
C39 . H391 . 1.000 no
C40 . H401 . 1.000 no
C40 . H402 . 1.000 no
C40 . H403 . 1.000 no
C41 . H411 . 1.000 no
C41 . H412 . 1.000 no
C41 . H413 . 1.000 no
C42 . H421 . 1.000 no
C42 . H422 . 1.000 no
C42 . H423 . 1.000 no
